data_2232715
loop_
_publ_author_name
'Wei, Ang Chee'
'Ali, Mohamed Ashraf'
'Choon, Tan Soo'
'Quah, Ching Kheng'
'Fun, Hoong-Kun'

_publ_section_title
;
 7'-Phenyl-5',6',7',7a'-tetrahydrodipiro[indan-2,5'-pyrrolo[1,2-<i>c</i>][1,3]thiazole-6',2''-indan]-1,3,1''-trione
;
_journal_coeditor_code HB6489
_journal_issue 12
_journal_name_full 'Acta Crystallographica Section E'
_journal_page_first o3218
_journal_page_last o3219
_journal_paper_doi 10.1107/S1600536811046174
_journal_volume 67
_journal_year 2011
_chemical_formula_iupac 'C28 H21 N O3 S'
_chemical_formula_moiety 'C28 H21 N O3 S'
_chemical_formula_sum 'C28 H21 N O3 S'
_chemical_formula_weight 451.52
_chemical_name_systematic
;
7'-Phenyl-5',6',7',7a'-tetrahydrodipiro[indan-2,5'-
pyrrolo[1,2-<i>c</i>][1,3]thiazole-6',2''-indan]-1,3,1''-trione
;
_space_group_IT_number 13
_symmetry_cell_setting monoclinic
_symmetry_space_group_name_Hall '-P 2yc'
_symmetry_space_group_name_H-M 'P 1 2/c 1'
_atom_sites_solution_hydrogens geom
_atom_sites_solution_primary direct
_atom_sites_solution_secondary difmap
_audit_creation_method SHELXL-97
_cell_angle_alpha 90.00
_cell_angle_beta 127.817(2)
_cell_angle_gamma 90.00
_cell_formula_units_Z 8
_cell_length_a 19.3315(6)
_cell_length_b 9.6523(3)
_cell_length_c 29.9731(8)
_cell_measurement_reflns_used 8142
_cell_measurement_temperature 100
_cell_measurement_theta_max 29.69
_cell_measurement_theta_min 2.28
_cell_volume 4418.1(3)
_computing_cell_refinement 'SAINT (Bruker, 2009)'
_computing_data_collection 'APEX2 (Bruker, 2009)'
_computing_data_reduction 'SAINT (Bruker, 2009)'
_computing_molecular_graphics 'SHELXTL (Sheldrick, 2008)'
_computing_publication_material 'SHELXTL (Sheldrick, 2008) and PLATON (Spek, 2009)'
_computing_structure_refinement 'SHELXTL (Sheldrick, 2008)'
_computing_structure_solution 'SHELXTL (Sheldrick, 2008)'
_diffrn_ambient_temperature 100
_diffrn_measured_fraction_theta_full 0.991
_diffrn_measured_fraction_theta_max 0.991
_diffrn_measurement_device_type
;
Bruker SMART APEXII DUO CCD area-detector
;
_diffrn_measurement_method '\f and \w scans'
_diffrn_radiation_monochromator graphite
_diffrn_radiation_source 'fine-focus sealed tube'
_diffrn_radiation_type MoK\a
_diffrn_radiation_wavelength 0.71073
_diffrn_reflns_av_R_equivalents 0.0667
_diffrn_reflns_av_sigmaI/netI 0.0922
_diffrn_reflns_limit_h_max 27
_diffrn_reflns_limit_h_min -27
_diffrn_reflns_limit_k_max 13
_diffrn_reflns_limit_k_min -13
_diffrn_reflns_limit_l_max 42
_diffrn_reflns_limit_l_min -41
_diffrn_reflns_number 47347
_diffrn_reflns_theta_full 30.13
_diffrn_reflns_theta_max 30.13
_diffrn_reflns_theta_min 1.33
_diffrn_standards_number 0
_exptl_absorpt_coefficient_mu 0.178
_exptl_absorpt_correction_T_max 0.9729
_exptl_absorpt_correction_T_min 0.9254
_exptl_absorpt_correction_type multi-scan
_exptl_absorpt_process_details '(<i>SADABS</i>; Bruker, 2009)'
_exptl_crystal_colour yellow
_exptl_crystal_density_diffrn 1.358
_exptl_crystal_density_method 'not measured'
_exptl_crystal_description block
_exptl_crystal_F_000 1888
_exptl_crystal_size_max 0.442
_exptl_crystal_size_mid 0.217
_exptl_crystal_size_min 0.155
_refine_diff_density_max 0.452
_refine_diff_density_min -0.492
_refine_ls_extinction_method none
_refine_ls_goodness_of_fit_ref 1.018
_refine_ls_hydrogen_treatment constr
_refine_ls_matrix_type full
_refine_ls_number_parameters 595
_refine_ls_number_reflns 12947
_refine_ls_number_restraints 0
_refine_ls_restrained_S_all 1.018
_refine_ls_R_factor_all 0.1302
_refine_ls_R_factor_gt 0.0664
_refine_ls_shift/su_max 0.001
_refine_ls_shift/su_mean 0.001
_refine_ls_structure_factor_coef Fsqd
_refine_ls_weighting_details 'calc w=1/[\s^2^(Fo^2^)+(0.0595P)^2^+1.4465P] where P=(Fo^2^+2Fc^2^)/3'
_refine_ls_weighting_scheme calc
_refine_ls_wR_factor_gt 0.1312
_refine_ls_wR_factor_ref 0.1550
_reflns_number_gt 7530
_reflns_number_total 12947
_reflns_threshold_expression I>2\s(I)
_cod_data_source_file hb6489.cif
_cod_data_source_block I
_cod_original_cell_volume 4418.1(2)
_cod_original_sg_symbol_H-M 'P 2/c'
_cod_database_code 2232715
_cod_database_fobs_code 2232715

loop_
_symmetry_equiv_pos_as_xyz
'x, y, z'
'-x, y, -z+1/2'
'-x, -y, -z'
'x, -y, z-1/2'

loop_
_atom_site_type_symbol
_atom_site_label
_atom_site_fract_x
_atom_site_fract_y
_atom_site_fract_z
_atom_site_U_iso_or_equiv
_atom_site_adp_type
_atom_site_calc_flag
_atom_site_refinement_flags
_atom_site_occupancy
_atom_site_symmetry_multiplicity
S S1A 0.62967(4) 0.26781(6) 0.97231(3) 0.02670(15) Uani d . 1 1
O O1A 0.53829(10) 0.50566(16) 0.83979(6) 0.0202(3) Uani d . 1 1
O O2A 0.65120(10) 0.80602(18) 0.99202(6) 0.0279(4) Uani d . 1 1
O O3A 0.39540(10) 0.75090(15) 0.79654(6) 0.0202(3) Uani d . 1 1
N N1A 0.57530(11) 0.52837(18) 0.95265(7) 0.0171(4) Uani d . 1 1
C C1A 0.55815(13) 0.6143(2) 0.86534(8) 0.0168(5) Uani d . 1 1
C C2A 0.59616(14) 0.7378(2) 0.85871(9) 0.0174(5) Uani d . 1 1
C C3A 0.60336(14) 0.7671(2) 0.81616(9) 0.0222(5) Uani d . 1 1
H H3AA 0.5827 0.7042 0.7860 0.027 Uiso calc R 1 1
C C4A 0.64194(15) 0.8918(3) 0.81962(10) 0.0272(6) Uani d . 1 1
H H4AA 0.6467 0.9158 0.7909 0.033 Uiso calc R 1 1
C C5A 0.67402(16) 0.9831(3) 0.86471(10) 0.0284(6) Uani d . 1 1
H H5AA 0.7002 1.0678 0.8659 0.034 Uiso calc R 1 1
C C6A 0.66852(15) 0.9527(2) 0.90770(10) 0.0253(5) Uani d . 1 1
H H6AA 0.6914 1.0141 0.9386 0.030 Uiso calc R 1 1
C C7A 0.62811(14) 0.8285(2) 0.90376(9) 0.0205(5) Uani d . 1 1
C C8A 0.61574(14) 0.7684(2) 0.94378(9) 0.0195(5) Uani d . 1 1
C C9A 0.55364(14) 0.6436(2) 0.91497(8) 0.0166(4) Uani d . 1 1
C C10A 0.45760(14) 0.6739(2) 0.89214(8) 0.0167(5) Uani d . 1 1
C C11A 0.40732(14) 0.7725(2) 0.84090(9) 0.0166(4) Uani d . 1 1
C C12A 0.37781(13) 0.8917(2) 0.85542(8) 0.0155(4) Uani d . 1 1
C C13A 0.32921(14) 1.0064(2) 0.82197(9) 0.0186(5) Uani d . 1 1
H H13A 0.3120 1.0158 0.7849 0.022 Uiso calc R 1 1
C C14A 0.30687(15) 1.1057(2) 0.84438(9) 0.0217(5) Uani d . 1 1
H H14A 0.2737 1.1843 0.8225 0.026 Uiso calc R 1 1
C C15A 0.33283(15) 1.0909(2) 0.89928(9) 0.0210(5) Uani d . 1 1
H H15A 0.3169 1.1599 0.9141 0.025 Uiso calc R 1 1
C C16A 0.38156(14) 0.9771(2) 0.93249(9) 0.0189(5) Uani d . 1 1
H H16A 0.3992 0.9682 0.9697 0.023 Uiso calc R 1 1
C C17A 0.40395(14) 0.8766(2) 0.91014(8) 0.0164(4) Uani d . 1 1
C C18A 0.45288(14) 0.7428(2) 0.93681(9) 0.0175(5) Uani d . 1 1
H H18A 0.4212 0.6827 0.9456 0.021 Uiso calc R 1 1
H H18C 0.5124 0.7611 0.9721 0.021 Uiso calc R 1 1
C C19A 0.42138(13) 0.5225(2) 0.87689(8) 0.0157(4) Uani d . 1 1
H H19A 0.4204 0.4941 0.8444 0.019 Uiso calc R 1 1
C C20A 0.32991(14) 0.4993(2) 0.85811(9) 0.0163(4) Uani d . 1 1
C C21A 0.30942(14) 0.4529(2) 0.89297(9) 0.0189(5) Uani d . 1 1
H H21A 0.3547 0.4409 0.9323 0.023 Uiso calc R 1 1
C C22A 0.22318(15) 0.4240(2) 0.87041(9) 0.0219(5) Uani d . 1 1
H H22A 0.2105 0.3906 0.8945 0.026 Uiso calc R 1 1
C C23A 0.15545(15) 0.4430(2) 0.81357(9) 0.0227(5) Uani d . 1 1
H H23A 0.0968 0.4219 0.7986 0.027 Uiso calc R 1 1
C C24A 0.17451(15) 0.4935(2) 0.77879(10) 0.0252(5) Uani d . 1 1
H H24A 0.1286 0.5098 0.7399 0.030 Uiso calc R 1 1
C C25A 0.26034(14) 0.5199(2) 0.80094(9) 0.0200(5) Uani d . 1 1
H H25A 0.2725 0.5532 0.7766 0.024 Uiso calc R 1 1
C C26A 0.49677(14) 0.4401(2) 0.92853(9) 0.0183(5) Uani d . 1 1
H H26A 0.4853 0.4305 0.9567 0.022 Uiso calc R 1 1
C C27A 0.51469(14) 0.2975(2) 0.91563(10) 0.0239(5) Uani d . 1 1
H H27A 0.5030 0.2972 0.8785 0.029 Uiso calc R 1 1
H H27C 0.4780 0.2259 0.9155 0.029 Uiso calc R 1 1
C C28A 0.65485(14) 0.4502(2) 0.97413(9) 0.0203(5) Uani d . 1 1
H H28A 0.7029 0.4790 1.0133 0.024 Uiso calc R 1 1
H H28C 0.6734 0.4670 0.9503 0.024 Uiso calc R 1 1
S S1B 1.12519(4) 0.51070(6) 0.97238(3) 0.02524(15) Uani d . 1 1
O O1B 1.03573(10) 0.27798(16) 0.83636(6) 0.0218(3) Uani d . 1 1
O O2B 1.12668(10) -0.03342(16) 0.98297(6) 0.0242(4) Uani d . 1 1
O O3B 0.88255(10) 0.04463(16) 0.78666(6) 0.0211(3) Uani d . 1 1
N N1B 1.06431(11) 0.25445(18) 0.94627(7) 0.0169(4) Uani d . 1 1
C C1B 1.05240(13) 0.1689(2) 0.86112(9) 0.0173(5) Uani d . 1 1
C C2B 1.09053(14) 0.0444(2) 0.85552(9) 0.0181(5) Uani d . 1 1
C C3B 1.10378(14) 0.0155(2) 0.81586(9) 0.0221(5) Uani d . 1 1
H H3BA 1.0869 0.0796 0.7867 0.027 Uiso calc R 1 1
C C4B 1.14246(15) -0.1098(3) 0.82023(10) 0.0266(5) Uani d . 1 1
H H4BA 1.1515 -0.1326 0.7933 0.032 Uiso calc R 1 1
C C5B 1.16840(16) -0.2033(3) 0.86366(10) 0.0295(6) Uani d . 1 1
H H5BA 1.1950 -0.2884 0.8658 0.035 Uiso calc R 1 1
C C6B 1.15601(15) -0.1742(2) 0.90362(10) 0.0241(5) Uani d . 1 1
H H6BA 1.1738 -0.2377 0.9331 0.029 Uiso calc R 1 1
C C7B 1.11677(14) -0.0489(2) 0.89915(9) 0.0193(5) Uani d . 1 1
C C8B 1.09942(14) 0.0095(2) 0.93695(9) 0.0191(5) Uani d . 1 1
C C9B 1.04226(14) 0.1407(2) 0.90805(8) 0.0165(4) Uani d . 1 1
C C10B 0.94408(14) 0.1170(2) 0.88260(8) 0.0166(4) Uani d . 1 1
C C11B 0.89434(14) 0.0205(2) 0.83098(8) 0.0163(4) Uani d . 1 1
C C12B 0.86614(14) -0.1020(2) 0.84504(9) 0.0164(4) Uani d . 1 1
C C13B 0.82083(14) -0.2189(2) 0.81213(9) 0.0190(5) Uani d . 1 1
H H13B 0.8037 -0.2272 0.7750 0.023 Uiso calc R 1 1
C C14B 0.80152(15) -0.3220(2) 0.83486(9) 0.0218(5) Uani d . 1 1
H H14B 0.7702 -0.4019 0.8131 0.026 Uiso calc R 1 1
C C15B 0.82820(15) -0.3090(2) 0.89015(9) 0.0211(5) Uani d . 1 1
H H15B 0.8155 -0.3814 0.9056 0.025 Uiso calc R 1 1
C C16B 0.87255(14) -0.1927(2) 0.92241(9) 0.0195(5) Uani d . 1 1
H H16B 0.8899 -0.1846 0.9596 0.023 Uiso calc R 1 1
C C17B 0.89134(13) -0.0879(2) 0.89954(8) 0.0157(4) Uani d . 1 1
C C18B 0.93578(14) 0.0482(2) 0.92581(9) 0.0177(5) Uani d . 1 1
H H18B 0.9942 0.0337 0.9624 0.021 Uiso calc R 1 1
H H18D 0.9002 0.1064 0.9321 0.021 Uiso calc R 1 1
C C19B 0.91199(13) 0.2697(2) 0.86880(8) 0.0164(4) Uani d . 1 1
H H19B 0.9129 0.2994 0.8372 0.020 Uiso calc R 1 1
C C20B 0.81980(14) 0.2937(2) 0.84906(9) 0.0166(4) Uani d . 1 1
C C21B 0.79908(15) 0.3294(2) 0.88491(9) 0.0200(5) Uani d . 1 1
H H21B 0.8443 0.3371 0.9244 0.024 Uiso calc R 1 1
C C22B 0.71272(15) 0.3535(2) 0.86304(10) 0.0250(5) Uani d . 1 1
H H22B 0.6997 0.3785 0.8878 0.030 Uiso calc R 1 1
C C23B 0.64529(15) 0.3417(2) 0.80574(10) 0.0263(5) Uani d . 1 1
H H23B 0.5865 0.3597 0.7910 0.032 Uiso calc R 1 1
C C24B 0.66510(15) 0.3031(2) 0.77019(10) 0.0260(5) Uani d . 1 1
H H24B 0.6193 0.2920 0.7309 0.031 Uiso calc R 1 1
C C25B 0.75119(14) 0.2807(2) 0.79155(9) 0.0202(5) Uani d . 1 1
H H25B 0.7637 0.2559 0.7665 0.024 Uiso calc R 1 1
C C26B 0.98754(13) 0.3470(2) 0.92214(9) 0.0180(5) Uani d . 1 1
H H26B 0.9743 0.3561 0.9494 0.022 Uiso calc R 1 1
C C27B 1.01105(14) 0.4886(2) 0.91226(9) 0.0228(5) Uani d . 1 1
H H27B 0.9744 0.5623 0.9112 0.027 Uiso calc R 1 1
H H27D 1.0034 0.4900 0.8764 0.027 Uiso calc R 1 1
C C28B 1.14705(14) 0.3275(2) 0.97163(9) 0.0210(5) Uani d . 1 1
H H28D 1.1681 0.3122 0.9491 0.025 Uiso calc R 1 1
H H28E 1.1923 0.2938 1.0105 0.025 Uiso calc R 1 1

loop_
_atom_site_aniso_label
_atom_site_aniso_U_11
_atom_site_aniso_U_22
_atom_site_aniso_U_33
_atom_site_aniso_U_12
_atom_site_aniso_U_13
_atom_site_aniso_U_23
S1A 0.0213(3) 0.0209(3) 0.0327(3) 0.0081(2) 0.0139(3) 0.0062(3)
O1A 0.0215(8) 0.0199(9) 0.0223(8) -0.0007(7) 0.0150(7) -0.0036(7)
O2A 0.0270(9) 0.0345(10) 0.0219(8) -0.0055(8) 0.0148(7) -0.0085(7)
O3A 0.0248(9) 0.0214(9) 0.0183(7) 0.0026(7) 0.0152(7) 0.0017(6)
N1A 0.0166(10) 0.0172(10) 0.0187(9) 0.0026(8) 0.0114(8) 0.0021(7)
C1A 0.0129(11) 0.0209(12) 0.0173(10) 0.0054(9) 0.0096(9) 0.0026(9)
C2A 0.0136(11) 0.0193(12) 0.0191(10) 0.0021(9) 0.0099(9) 0.0006(9)
C3A 0.0194(12) 0.0271(13) 0.0215(11) 0.0014(10) 0.0134(10) 0.0000(10)
C4A 0.0254(13) 0.0310(15) 0.0312(13) 0.0008(11) 0.0205(11) 0.0059(11)
C5A 0.0263(14) 0.0220(13) 0.0391(14) -0.0029(11) 0.0212(12) 0.0019(11)
C6A 0.0215(13) 0.0205(13) 0.0315(13) -0.0014(10) 0.0151(11) -0.0030(10)
C7A 0.0155(12) 0.0216(12) 0.0219(11) 0.0014(9) 0.0102(9) -0.0019(9)
C8A 0.0169(11) 0.0215(12) 0.0198(11) 0.0020(9) 0.0111(9) -0.0026(9)
C9A 0.0165(11) 0.0189(11) 0.0161(10) 0.0035(9) 0.0109(9) 0.0016(9)
C10A 0.0187(11) 0.0170(11) 0.0179(10) 0.0027(9) 0.0129(9) 0.0010(9)
C11A 0.0159(11) 0.0166(11) 0.0193(10) -0.0013(9) 0.0117(9) 0.0013(9)
C12A 0.0137(11) 0.0146(11) 0.0175(10) -0.0002(8) 0.0093(9) 0.0012(8)
C13A 0.0204(12) 0.0165(11) 0.0186(10) 0.0005(9) 0.0119(9) 0.0018(9)
C14A 0.0246(13) 0.0162(12) 0.0211(11) 0.0045(10) 0.0125(10) 0.0050(9)
C15A 0.0249(12) 0.0161(12) 0.0241(11) 0.0010(10) 0.0161(10) -0.0011(9)
C16A 0.0230(12) 0.0175(12) 0.0188(10) -0.0004(9) 0.0141(10) -0.0006(9)
C17A 0.0155(11) 0.0158(11) 0.0183(10) -0.0011(9) 0.0105(9) 0.0002(9)
C18A 0.0201(11) 0.0171(11) 0.0189(10) 0.0040(9) 0.0138(9) 0.0041(9)
C19A 0.0172(11) 0.0155(11) 0.0168(10) 0.0031(9) 0.0116(9) 0.0019(8)
C20A 0.0171(11) 0.0123(11) 0.0218(10) 0.0019(9) 0.0132(9) 0.0001(9)
C21A 0.0206(12) 0.0177(12) 0.0190(10) 0.0028(9) 0.0125(9) 0.0010(9)
C22A 0.0277(13) 0.0182(12) 0.0303(12) 0.0000(10) 0.0232(11) 0.0028(10)
C23A 0.0177(12) 0.0217(13) 0.0295(12) -0.0024(10) 0.0150(10) -0.0006(10)
C24A 0.0200(13) 0.0280(14) 0.0232(11) 0.0017(10) 0.0110(10) 0.0032(10)
C25A 0.0220(12) 0.0194(12) 0.0197(11) 0.0015(9) 0.0133(9) 0.0031(9)
C26A 0.0184(12) 0.0178(12) 0.0202(10) 0.0044(9) 0.0125(9) 0.0041(9)
C27A 0.0201(12) 0.0173(12) 0.0304(12) 0.0042(10) 0.0135(10) 0.0038(10)
C28A 0.0165(11) 0.0225(12) 0.0214(11) 0.0058(9) 0.0113(9) 0.0031(9)
S1B 0.0198(3) 0.0196(3) 0.0297(3) -0.0061(2) 0.0118(3) -0.0037(2)
O1B 0.0233(9) 0.0207(9) 0.0262(8) 0.0016(7) 0.0177(7) 0.0044(7)
O2B 0.0241(9) 0.0251(9) 0.0193(8) 0.0018(7) 0.0112(7) 0.0062(7)
O3B 0.0240(9) 0.0231(9) 0.0179(8) -0.0024(7) 0.0136(7) -0.0008(6)
N1B 0.0149(9) 0.0175(10) 0.0179(9) -0.0032(7) 0.0097(8) -0.0023(7)
C1B 0.0128(11) 0.0218(12) 0.0168(10) -0.0021(9) 0.0088(9) -0.0004(9)
C2B 0.0136(11) 0.0210(12) 0.0169(10) -0.0014(9) 0.0080(9) -0.0004(9)
C3B 0.0190(12) 0.0268(13) 0.0229(11) -0.0003(10) 0.0140(10) -0.0003(10)
C4B 0.0263(13) 0.0292(14) 0.0283(12) -0.0008(11) 0.0188(11) -0.0059(11)
C5B 0.0301(14) 0.0231(13) 0.0373(14) 0.0034(11) 0.0217(12) -0.0024(11)
C6B 0.0225(13) 0.0191(13) 0.0277(12) 0.0017(10) 0.0139(10) 0.0015(10)
C7B 0.0134(11) 0.0198(12) 0.0207(11) -0.0012(9) 0.0085(9) 0.0005(9)
C8B 0.0153(11) 0.0191(12) 0.0186(10) -0.0047(9) 0.0082(9) -0.0024(9)
C9B 0.0159(11) 0.0177(11) 0.0175(10) -0.0013(9) 0.0111(9) -0.0008(9)
C10B 0.0175(11) 0.0166(11) 0.0178(10) -0.0041(9) 0.0119(9) -0.0035(9)
C11B 0.0160(11) 0.0174(11) 0.0176(10) 0.0008(9) 0.0115(9) -0.0006(9)
C12B 0.0157(11) 0.0143(11) 0.0195(10) 0.0013(9) 0.0109(9) 0.0009(9)
C13B 0.0199(12) 0.0179(12) 0.0173(10) 0.0000(9) 0.0105(9) -0.0020(9)
C14B 0.0249(13) 0.0152(12) 0.0235(11) -0.0041(10) 0.0140(10) -0.0043(9)
C15B 0.0255(13) 0.0164(12) 0.0230(11) -0.0028(10) 0.0157(10) 0.0022(9)
C16B 0.0220(12) 0.0179(12) 0.0203(11) -0.0030(9) 0.0138(10) -0.0021(9)
C17B 0.0136(11) 0.0145(11) 0.0185(10) -0.0004(8) 0.0097(9) -0.0011(8)
C18B 0.0189(12) 0.0195(12) 0.0176(10) -0.0037(9) 0.0125(9) -0.0018(9)
C19B 0.0181(11) 0.0143(11) 0.0182(10) -0.0031(9) 0.0119(9) -0.0028(8)
C20B 0.0171(11) 0.0118(11) 0.0234(11) -0.0037(9) 0.0136(9) -0.0019(9)
C21B 0.0215(12) 0.0183(12) 0.0220(11) -0.0021(9) 0.0143(10) -0.0037(9)
C22B 0.0271(14) 0.0217(13) 0.0338(13) -0.0030(10) 0.0225(11) -0.0080(10)
C23B 0.0167(12) 0.0243(13) 0.0352(13) 0.0001(10) 0.0145(11) -0.0039(11)
C24B 0.0212(13) 0.0246(13) 0.0251(12) -0.0021(10) 0.0106(10) -0.0029(10)
C25B 0.0208(12) 0.0199(12) 0.0218(11) -0.0008(9) 0.0141(10) -0.0027(9)
C26B 0.0158(11) 0.0188(12) 0.0203(10) -0.0018(9) 0.0116(9) -0.0012(9)
C27B 0.0180(12) 0.0186(12) 0.0276(12) -0.0033(9) 0.0118(10) -0.0026(10)
C28B 0.0186(12) 0.0219(13) 0.0229(11) -0.0033(10) 0.0129(10) -0.0003(9)

loop_
_atom_type_symbol
_atom_type_description
_atom_type_scat_dispersion_real
_atom_type_scat_dispersion_imag
_atom_type_scat_source
C C 0.0033 0.0016 'International Tables Vol C Tables 4.2.6.8 and 6.1.1.4'
H H 0.0000 0.0000 'International Tables Vol C Tables 4.2.6.8 and 6.1.1.4'
N N 0.0061 0.0033 'International Tables Vol C Tables 4.2.6.8 and 6.1.1.4'
O O 0.0106 0.0060 'International Tables Vol C Tables 4.2.6.8 and 6.1.1.4'
S S 0.1246 0.1234 'International Tables Vol C Tables 4.2.6.8 and 6.1.1.4'

loop_
_geom_angle_atom_site_label_1
_geom_angle_atom_site_label_2
_geom_angle_atom_site_label_3
_geom_angle
C27A S1A C28A 91.53(10)
C9A N1A C28A 117.51(17)
C9A N1A C26A 109.83(16)
C28A N1A C26A 113.82(17)
O1A C1A C2A 127.13(19)
O1A C1A C9A 125.02(19)
C2A C1A C9A 107.72(18)
C3A C2A C7A 121.6(2)
C3A C2A C1A 128.6(2)
C7A C2A C1A 109.73(18)
C4A C3A C2A 117.3(2)
C4A C3A H3AA 121.3
C2A C3A H3AA 121.3
C3A C4A C5A 121.2(2)
C3A C4A H4AA 119.4
C5A C4A H4AA 119.4
C6A C5A C4A 121.5(2)
C6A C5A H5AA 119.2
C4A C5A H5AA 119.2
C5A C6A C7A 117.4(2)
C5A C6A H6AA 121.3
C7A C6A H6AA 121.3
C6A C7A C2A 120.9(2)
C6A C7A C8A 129.0(2)
C2A C7A C8A 110.06(19)
O2A C8A C7A 126.4(2)
O2A C8A C9A 125.4(2)
C7A C8A C9A 108.11(17)
N1A C9A C8A 114.17(17)
N1A C9A C10A 100.53(16)
C8A C9A C10A 114.04(17)
N1A C9A C1A 116.30(17)
C8A C9A C1A 101.25(17)
C10A C9A C1A 111.14(16)
C11A C10A C18A 105.14(17)
C11A C10A C9A 113.93(17)
C18A C10A C9A 112.73(17)
C11A C10A C19A 112.94(17)
C18A C10A C19A 113.69(17)
C9A C10A C19A 98.71(16)
O3A C11A C12A 127.63(19)
O3A C11A C10A 124.24(19)
C12A C11A C10A 108.13(17)
C17A C12A C13A 121.60(19)
C17A C12A C11A 109.95(18)
C13A C12A C11A 128.44(19)
C14A C13A C12A 118.22(19)
C14A C13A H13A 120.9
C12A C13A H13A 120.9
C13A C14A C15A 120.4(2)
C13A C14A H14A 119.8
C15A C14A H14A 119.8
C16A C15A C14A 121.2(2)
C16A C15A H15A 119.4
C14A C15A H15A 119.4
C17A C16A C15A 118.72(19)
C17A C16A H16A 120.6
C15A C16A H16A 120.6
C16A C17A C12A 119.87(19)
C16A C17A C18A 128.43(19)
C12A C17A C18A 111.67(18)
C17A C18A C10A 105.08(16)
C17A C18A H18A 110.7
C10A C18A H18A 110.7
C17A C18A H18C 110.7
C10A C18A H18C 110.7
H18A C18A H18C 108.8
C20A C19A C26A 117.91(17)
C20A C19A C10A 117.38(17)
C26A C19A C10A 102.11(16)
C20A C19A H19A 106.2
C26A C19A H19A 106.2
C10A C19A H19A 106.2
C21A C20A C25A 117.4(2)
C21A C20A C19A 124.95(19)
C25A C20A C19A 117.56(19)
C22A C21A C20A 120.3(2)
C22A C21A H21A 119.8
C20A C21A H21A 119.8
C23A C22A C21A 121.3(2)
C23A C22A H22A 119.3
C21A C22A H22A 119.3
C22A C23A C24A 119.0(2)
C22A C23A H23A 120.5
C24A C23A H23A 120.5
C25A C24A C23A 119.8(2)
C25A C24A H24A 120.1
C23A C24A H24A 120.1
C24A C25A C20A 122.1(2)
C24A C25A H25A 118.9
C20A C25A H25A 118.9
N1A C26A C27A 108.50(17)
N1A C26A C19A 104.34(16)
C27A C26A C19A 115.54(18)
N1A C26A H26A 109.4
C27A C26A H26A 109.4
C19A C26A H26A 109.4
C26A C27A S1A 104.12(15)
C26A C27A H27A 110.9
S1A C27A H27A 110.9
C26A C27A H27C 110.9
S1A C27A H27C 110.9
H27A C27A H27C 109.0
N1A C28A S1A 107.26(15)
N1A C28A H28A 110.3
S1A C28A H28A 110.3
N1A C28A H28C 110.3
S1A C28A H28C 110.3
H28A C28A H28C 108.5
C27B S1B C28B 91.36(10)
C9B N1B C28B 118.27(17)
C9B N1B C26B 110.40(16)
C28B N1B C26B 114.26(17)
O1B C1B C2B 127.08(19)
O1B C1B C9B 124.77(19)
C2B C1B C9B 108.03(18)
C3B C2B C7B 121.2(2)
C3B C2B C1B 129.0(2)
C7B C2B C1B 109.78(18)
C4B C3B C2B 117.8(2)
C4B C3B H3BA 121.1
C2B C3B H3BA 121.1
C3B C4B C5B 121.1(2)
C3B C4B H4BA 119.5
C5B C4B H4BA 119.5
C6B C5B C4B 121.3(2)
C6B C5B H5BA 119.4
C4B C5B H5BA 119.4
C5B C6B C7B 117.8(2)
C5B C6B H6BA 121.1
C7B C6B H6BA 121.1
C6B C7B C2B 120.9(2)
C6B C7B C8B 128.7(2)
C2B C7B C8B 110.34(19)
O2B C8B C7B 126.8(2)
O2B C8B C9B 125.5(2)
C7B C8B C9B 107.63(17)
N1B C9B C8B 114.46(17)
N1B C9B C1B 116.27(17)
C8B C9B C1B 101.87(17)
N1B C9B C10B 100.19(16)
C8B C9B C10B 112.82(17)
C1B C9B C10B 111.76(16)
C11B C10B C18B 105.07(17)
C11B C10B C19B 113.95(17)
C18B C10B C19B 113.60(17)
C11B C10B C9B 113.69(17)
C18B C10B C9B 111.76(17)
C19B C10B C9B 99.06(16)
O3B C11B C12B 127.59(19)
O3B C11B C10B 124.19(19)
C12B C11B C10B 108.22(17)
C17B C12B C13B 121.5(2)
C17B C12B C11B 109.41(18)
C13B C12B C11B 129.05(19)
C14B C13B C12B 118.40(19)
C14B C13B H13B 120.8
C12B C13B H13B 120.8
C13B C14B C15B 120.1(2)
C13B C14B H14B 119.9
C15B C14B H14B 119.9
C16B C15B C14B 121.2(2)
C16B C15B H15B 119.4
C14B C15B H15B 119.4
C15B C16B C17B 118.9(2)
C15B C16B H16B 120.5
C17B C16B H16B 120.5
C16B C17B C12B 119.8(2)
C16B C17B C18B 128.11(19)
C12B C17B C18B 112.11(18)
C17B C18B C10B 104.84(16)
C17B C18B H18B 110.8
C10B C18B H18B 110.8
C17B C18B H18D 110.8
C10B C18B H18D 110.8
H18B C18B H18D 108.9
C20B C19B C26B 118.09(17)
C20B C19B C10B 115.59(17)
C26B C19B C10B 102.28(16)
C20B C19B H19B 106.7
C26B C19B H19B 106.7
C10B C19B H19B 106.7
C25B C20B C21B 117.9(2)
C25B C20B C19B 118.00(19)
C21B C20B C19B 124.09(19)
C22B C21B C20B 120.4(2)
C22B C21B H21B 119.8
C20B C21B H21B 119.8
C23B C22B C21B 121.1(2)
C23B C22B H22B 119.4
C21B C22B H22B 119.4
C22B C23B C24B 118.8(2)
C22B C23B H23B 120.6
C24B C23B H23B 120.6
C25B C24B C23B 120.4(2)
C25B C24B H24B 119.8
C23B C24B H24B 119.8
C24B C25B C20B 121.3(2)
C24B C25B H25B 119.3
C20B C25B H25B 119.3
N1B C26B C27B 107.79(17)
N1B C26B C19B 104.02(16)
C27B C26B C19B 115.93(17)
N1B C26B H26B 109.6
C27B C26B H26B 109.6
C19B C26B H26B 109.6
C26B C27B S1B 103.79(15)
C26B C27B H27B 111.0
S1B C27B H27B 111.0
C26B C27B H27D 111.0
S1B C27B H27D 111.0
H27B C27B H27D 109.0
N1B C28B S1B 106.62(15)
N1B C28B H28D 110.4
S1B C28B H28D 110.4
N1B C28B H28E 110.4
S1B C28B H28E 110.4
H28D C28B H28E 108.6

loop_
_geom_bond_atom_site_label_1
_geom_bond_atom_site_label_2
_geom_bond_distance
S1A C27A 1.811(2)
S1A C28A 1.818(2)
O1A C1A 1.214(2)
O2A C8A 1.215(2)
O3A C11A 1.220(2)
N1A C9A 1.452(3)
N1A C28A 1.461(3)
N1A C26A 1.485(3)
C1A C2A 1.476(3)
C1A C9A 1.568(3)
C2A C3A 1.394(3)
C2A C7A 1.396(3)
C3A C4A 1.386(3)
C3A H3AA 0.9500
C4A C5A 1.400(3)
C4A H4AA 0.9500
C5A C6A 1.388(3)
C5A H5AA 0.9500
C6A C7A 1.396(3)
C6A H6AA 0.9500
C7A C8A 1.478(3)
C8A C9A 1.539(3)
C9A C10A 1.563(3)
C10A C11A 1.542(3)
C10A C18A 1.547(3)
C10A C19A 1.563(3)
C11A C12A 1.464(3)
C12A C17A 1.396(3)
C12A C13A 1.400(3)
C13A C14A 1.382(3)
C13A H13A 0.9500
C14A C15A 1.402(3)
C14A H14A 0.9500
C15A C16A 1.391(3)
C15A H15A 0.9500
C16A C17A 1.390(3)
C16A H16A 0.9500
C17A C18A 1.508(3)
C18A H18A 0.9900
C18A H18C 0.9900
C19A C20A 1.508(3)
C19A C26A 1.544(3)
C19A H19A 1.0000
C20A C21A 1.399(3)
C20A C25A 1.399(3)
C21A C22A 1.390(3)
C21A H21A 0.9500
C22A C23A 1.384(3)
C22A H22A 0.9500
C23A C24A 1.389(3)
C23A H23A 0.9500
C24A C25A 1.381(3)
C24A H24A 0.9500
C25A H25A 0.9500
C26A C27A 1.526(3)
C26A H26A 1.0000
C27A H27A 0.9900
C27A H27C 0.9900
C28A H28A 0.9900
C28A H28C 0.9900
S1B C27B 1.813(2)
S1B C28B 1.822(2)
O1B C1B 1.212(2)
O2B C8B 1.209(2)
O3B C11B 1.225(2)
N1B C9B 1.449(3)
N1B C28B 1.463(3)
N1B C26B 1.486(3)
C1B C2B 1.472(3)
C1B C9B 1.559(3)
C2B C3B 1.389(3)
C2B C7B 1.402(3)
C3B C4B 1.385(3)
C3B H3BA 0.9500
C4B C5B 1.400(3)
C4B H4BA 0.9500
C5B C6B 1.387(3)
C5B H5BA 0.9500
C6B C7B 1.389(3)
C6B H6BA 0.9500
C7B C8B 1.477(3)
C8B C9B 1.550(3)
C9B C10B 1.569(3)
C10B C11B 1.537(3)
C10B C18B 1.549(3)
C10B C19B 1.554(3)
C11B C12B 1.468(3)
C12B C17B 1.396(3)
C12B C13B 1.398(3)
C13B C14B 1.380(3)
C13B H13B 0.9500
C14B C15B 1.407(3)
C14B H14B 0.9500
C15B C16B 1.383(3)
C15B H15B 0.9500
C16B C17B 1.390(3)
C16B H16B 0.9500
C17B C18B 1.501(3)
C18B H18B 0.9900
C18B H18D 0.9900
C19B C20B 1.512(3)
C19B C26B 1.543(3)
C19B H19B 1.0000
C20B C25B 1.394(3)
C20B C21B 1.400(3)
C21B C22B 1.389(3)
C21B H21B 0.9500
C22B C23B 1.384(3)
C22B H22B 0.9500
C23B C24B 1.386(3)
C23B H23B 0.9500
C24B C25B 1.386(3)
C24B H24B 0.9500
C25B H25B 0.9500
C26B C27B 1.526(3)
C26B H26B 1.0000
C27B H27B 0.9900
C27B H27D 0.9900
C28B H28D 0.9900
C28B H28E 0.9900

loop_
_geom_hbond_atom_site_label_D
_geom_hbond_atom_site_label_H
_geom_hbond_atom_site_label_A
_geom_hbond_site_symmetry_A
_geom_hbond_distance_DH
_geom_hbond_distance_HA
_geom_hbond_distance_DA
_geom_hbond_angle_DHA
_geom_hbond_publ_flag
C15A H15A O2A 3_677 0.95 2.51 3.235(3) 134 yes
C16B H16B N1B 3_757 0.95 2.48 3.383(3) 159 yes
C18B H18B O2B . 0.99 2.33 3.070(4) 131 yes
C18A H18C O2A . 0.99 2.40 3.167(4) 133 yes
C19A H19A O1A . 1.00 2.37 3.075(4) 127 yes
C19B H19B O1B . 1.00 2.40 3.086(4) 125 yes
C23A H23A O1B 1_455 0.95 2.50 3.209(4) 132 yes
C23B H23B O1A . 0.95 2.58 3.227(4) 126 yes

loop_
_geom_torsion_atom_site_label_1
_geom_torsion_atom_site_label_2
_geom_torsion_atom_site_label_3
_geom_torsion_atom_site_label_4
_geom_torsion
O1A C1A C2A C3A 12.4(4)
C9A C1A C2A C3A -171.6(2)
O1A C1A C2A C7A -166.5(2)
C9A C1A C2A C7A 9.6(2)
C7A C2A C3A C4A -1.4(3)
C1A C2A C3A C4A 179.8(2)
C2A C3A C4A C5A 1.3(3)
C3A C4A C5A C6A 0.0(4)
C4A C5A C6A C7A -1.2(3)
C5A C6A C7A C2A 1.2(3)
C5A C6A C7A C8A 177.9(2)
C3A C2A C7A C6A 0.1(3)
C1A C2A C7A C6A 179.1(2)
C3A C2A C7A C8A -177.2(2)
C1A C2A C7A C8A 1.8(2)
C6A C7A C8A O2A -12.8(4)
C2A C7A C8A O2A 164.2(2)
C6A C7A C8A C9A 170.3(2)
C2A C7A C8A C9A -12.7(2)
C28A N1A C9A C8A -69.7(2)
C26A N1A C9A C8A 158.05(17)
C28A N1A C9A C10A 167.74(17)
C26A N1A C9A C10A 35.5(2)
C28A N1A C9A C1A 47.7(3)
C26A N1A C9A C1A -84.5(2)
O2A C8A C9A N1A -34.0(3)
C7A C8A C9A N1A 142.94(18)
O2A C8A C9A C10A 80.8(3)
C7A C8A C9A C10A -102.3(2)
O2A C8A C9A C1A -159.8(2)
C7A C8A C9A C1A 17.2(2)
O1A C1A C9A N1A 35.7(3)
C2A C1A C9A N1A -140.44(18)
O1A C1A C9A C8A 160.0(2)
C2A C1A C9A C8A -16.1(2)
O1A C1A C9A C10A -78.5(3)
C2A C1A C9A C10A 105.37(19)
N1A C9A C10A C11A -167.79(17)
C8A C9A C10A C11A 69.6(2)
C1A C9A C10A C11A -44.1(2)
N1A C9A C10A C18A 72.5(2)
C8A C9A C10A C18A -50.1(2)
C1A C9A C10A C18A -163.79(17)
N1A C9A C10A C19A -47.83(18)
C8A C9A C10A C19A -170.43(16)
C1A C9A C10A C19A 75.89(19)
C18A C10A C11A O3A -178.3(2)
C9A C10A C11A O3A 57.7(3)
C19A C10A C11A O3A -53.8(3)
C18A C10A C11A C12A 1.5(2)
C9A C10A C11A C12A -122.43(19)
C19A C10A C11A C12A 125.99(18)
O3A C11A C12A C17A 179.3(2)
C10A C11A C12A C17A -0.5(2)
O3A C11A C12A C13A 0.5(4)
C10A C11A C12A C13A -179.4(2)
C17A C12A C13A C14A -0.3(3)
C11A C12A C13A C14A 178.4(2)
C12A C13A C14A C15A 0.2(3)
C13A C14A C15A C16A 0.1(3)
C14A C15A C16A C17A -0.4(3)
C15A C16A C17A C12A 0.3(3)
C15A C16A C17A C18A -177.5(2)
C13A C12A C17A C16A 0.1(3)
C11A C12A C17A C16A -178.88(19)
C13A C12A C17A C18A 178.18(19)
C11A C12A C17A C18A -0.8(2)
C16A C17A C18A C10A 179.6(2)
C12A C17A C18A C10A 1.7(2)
C11A C10A C18A C17A -1.9(2)
C9A C10A C18A C17A 122.81(18)
C19A C10A C18A C17A -125.90(18)
C11A C10A C19A C20A -65.5(2)
C18A C10A C19A C20A 54.2(2)
C9A C10A C19A C20A 173.76(17)
C11A C10A C19A C26A 163.90(17)
C18A C10A C19A C26A -76.4(2)
C9A C10A C19A C26A 43.20(18)
C26A C19A C20A C21A 25.0(3)
C10A C19A C20A C21A -97.8(2)
C26A C19A C20A C25A -151.99(19)
C10A C19A C20A C25A 85.2(2)
C25A C20A C21A C22A 2.3(3)
C19A C20A C21A C22A -174.7(2)
C20A C21A C22A C23A -1.4(3)
C21A C22A C23A C24A -0.7(3)
C22A C23A C24A C25A 1.9(3)
C23A C24A C25A C20A -0.9(4)
C21A C20A C25A C24A -1.2(3)
C19A C20A C25A C24A 176.0(2)
C9A N1A C26A C27A 115.77(18)
C28A N1A C26A C27A -18.3(2)
C9A N1A C26A C19A -7.9(2)
C28A N1A C26A C19A -142.03(17)
C20A C19A C26A N1A -153.37(17)
C10A C19A C26A N1A -23.1(2)
C20A C19A C26A C27A 87.6(2)
C10A C19A C26A C27A -142.16(18)
N1A C26A C27A S1A 36.06(19)
C19A C26A C27A S1A 152.76(16)
C28A S1A C27A C26A -35.51(16)
C9A N1A C28A S1A -138.76(15)
C26A N1A C28A S1A -8.4(2)
C27A S1A C28A N1A 25.99(16)
O1B C1B C2B C3B -10.6(4)
C9B C1B C2B C3B 173.2(2)
O1B C1B C2B C7B 167.6(2)
C9B C1B C2B C7B -8.6(2)
C7B C2B C3B C4B 1.1(3)
C1B C2B C3B C4B 179.1(2)
C2B C3B C4B C5B -0.8(3)
C3B C4B C5B C6B 0.3(4)
C4B C5B C6B C7B 0.1(4)
C5B C6B C7B C2B 0.1(3)
C5B C6B C7B C8B -177.3(2)
C3B C2B C7B C6B -0.7(3)
C1B C2B C7B C6B -179.1(2)
C3B C2B C7B C8B 177.1(2)
C1B C2B C7B C8B -1.3(2)
C6B C7B C8B O2B 10.5(4)
C2B C7B C8B O2B -167.1(2)
C6B C7B C8B C9B -171.7(2)
C2B C7B C8B C9B 10.7(2)
C28B N1B C9B C8B 70.3(2)
C26B N1B C9B C8B -155.47(17)
C28B N1B C9B C1B -48.2(2)
C26B N1B C9B C1B 86.1(2)
C28B N1B C9B C10B -168.74(17)
C26B N1B C9B C10B -34.5(2)
O2B C8B C9B N1B 36.7(3)
C7B C8B C9B N1B -141.11(18)
O2B C8B C9B C1B 163.1(2)
C7B C8B C9B C1B -14.8(2)
O2B C8B C9B C10B -77.0(3)
C7B C8B C9B C10B 105.17(19)
O1B C1B C9B N1B -37.1(3)
C2B C1B C9B N1B 139.27(18)
O1B C1B C9B C8B -162.2(2)
C2B C1B C9B C8B 14.1(2)
O1B C1B C9B C10B 77.1(3)
C2B C1B C9B C10B -106.56(19)
N1B C9B C10B C11B 168.47(17)
C8B C9B C10B C11B -69.4(2)
C1B C9B C10B C11B 44.7(2)
N1B C9B C10B C18B -72.8(2)
C8B C9B C10B C18B 49.4(2)
C1B C9B C10B C18B 163.45(17)
N1B C9B C10B C19B 47.22(18)
C8B C9B C10B C19B 169.36(16)
C1B C9B C10B C19B -76.55(19)
C18B C10B C11B O3B 176.0(2)
C19B C10B C11B O3B 51.0(3)
C9B C10B C11B O3B -61.5(3)
C18B C10B C11B C12B -4.8(2)
C19B C10B C11B C12B -129.81(19)
C9B C10B C11B C12B 117.67(19)
O3B C11B C12B C17B -179.0(2)
C10B C11B C12B C17B 1.9(2)
O3B C11B C12B C13B 0.8(4)
C10B C11B C12B C13B -178.4(2)
C17B C12B C13B C14B -0.3(3)
C11B C12B C13B C14B 179.9(2)
C12B C13B C14B C15B -0.8(3)
C13B C14B C15B C16B 1.2(3)
C14B C15B C16B C17B -0.5(3)
C15B C16B C17B C12B -0.6(3)
C15B C16B C17B C18B 177.9(2)
C13B C12B C17B C16B 1.1(3)
C11B C12B C17B C16B -179.18(19)
C13B C12B C17B C18B -177.67(19)
C11B C12B C17B C18B 2.1(2)
C16B C17B C18B C10B 176.3(2)
C12B C17B C18B C10B -5.1(2)
C11B C10B C18B C17B 5.8(2)
C19B C10B C18B C17B 131.00(18)
C9B C10B C18B C17B -117.94(18)
C11B C10B C19B C20B 65.9(2)
C18B C10B C19B C20B -54.4(2)
C9B C10B C19B C20B -173.00(16)
C11B C10B C19B C26B -164.37(17)
C18B C10B C19B C26B 75.3(2)
C9B C10B C19B C26B -43.31(18)
C26B C19B C20B C25B 151.2(2)
C10B C19B C20B C25B -87.3(2)
C26B C19B C20B C21B -28.3(3)
C10B C19B C20B C21B 93.2(2)
C25B C20B C21B C22B -1.3(3)
C19B C20B C21B C22B 178.1(2)
C20B C21B C22B C23B 0.6(3)
C21B C22B C23B C24B 0.9(4)
C22B C23B C24B C25B -1.8(4)
C23B C24B C25B C20B 1.1(4)
C21B C20B C25B C24B 0.5(3)
C19B C20B C25B C24B -179.0(2)
C9B N1B C26B C27B -116.42(18)
C28B N1B C26B C27B 19.8(2)
C9B N1B C26B C19B 7.2(2)
C28B N1B C26B C19B 143.38(17)
C20B C19B C26B N1B 151.82(18)
C10B C19B C26B N1B 23.7(2)
C20B C19B C26B C27B -90.0(2)
C10B C19B C26B C27B 141.83(18)
N1B C26B C27B S1B -37.88(19)
C19B C26B C27B S1B -153.91(16)
C28B S1B C27B C26B 37.12(16)
C9B N1B C28B S1B 140.55(15)
C26B N1B C28B S1B 8.0(2)
C27B S1B C28B N1B -26.63(15)
